data_7040410
loop_
_publ_author_name
'Borup, Mette Andersen'
'Blichfeld, Anders Bank'
'Madsen, Solveig R\/ogild'
'Iversen, Bo Brummerstedt'

_publ_section_title
;
 High-pressure single crystal X-ray diffraction study of thermoelectric
 ZnSb and \b-Zn4Sb3.
;
_journal_issue 38
_journal_name_full 'Dalton transactions (Cambridge, England : 2003)'
_journal_page_first 15097
_journal_page_last 15103
_journal_paper_doi 10.1039/c6dt02323a
_journal_volume 45
_journal_year 2016
_chemical_formula_moiety 'Sb30 Zn38.47'
_chemical_formula_sum 'Sb30 Zn38.45'
_chemical_formula_weight 6165.85
_chemical_name_systematic 'Zinc antimonide'
_space_group_crystal_system trigonal
_space_group_IT_number 167
_space_group_name_Hall '-R 3 2"c'
_space_group_name_H-M_alt 'R -3 c'
_symmetry_space_group_name_Hall '-R 3 2"c'
_symmetry_space_group_name_H-M 'R -3 c :H'
_atom_sites_solution_primary direct
_audit_creation_date 2016-05-16
_audit_creation_method
;
Olex2 1.2
(compiled 2016.02.19 svn.r3266 for OlexSys, GUI svn.r5155)
;
_audit_update_record
;
2016-07-11 deposited with the CCDC.
2016-08-22 downloaded from the CCDC.
;
_cell_angle_alpha 90
_cell_angle_beta 90
_cell_angle_gamma 120
_cell_formula_units_Z 1
_cell_length_a 11.8545(12)
_cell_length_b 11.8545(12)
_cell_length_c 12.125(2)
_cell_measurement_pressure 4780000(70000)
_cell_measurement_reflns_used 1033
_cell_measurement_temperature 296(2)
_cell_measurement_theta_max 22.30
_cell_measurement_theta_min 4.11
_cell_volume 1475.6(3)
_computing_cell_refinement 'SAINT v8.34A (Bruker, 2013)'
_computing_data_reduction 'SAINT v8.34A (Bruker, 2013)'
_computing_molecular_graphics 'Olex2 (Dolomanov et al., 2009)'
_computing_publication_material 'Olex2 (Dolomanov et al., 2009)'
_computing_structure_refinement 'ShelXL (Sheldrick, 2015)'
_computing_structure_solution 'ShelXT (Sheldrick, 2015)'
_diffrn_ambient_temperature 296.15
_diffrn_measured_fraction_theta_full 0.878
_diffrn_measured_fraction_theta_max 0.847
_diffrn_measurement_device_type 'Bruker APEX-II CCD'
_diffrn_measurement_method '\f and \w scans'
_diffrn_radiation_type AgK\a
_diffrn_radiation_wavelength 0.56086
_diffrn_reflns_av_R_equivalents 0.0972
_diffrn_reflns_av_unetI/netI 0.0515
_diffrn_reflns_Laue_measured_fraction_full 0.878
_diffrn_reflns_Laue_measured_fraction_max 0.847
_diffrn_reflns_limit_h_max 16
_diffrn_reflns_limit_h_min -16
_diffrn_reflns_limit_k_max 15
_diffrn_reflns_limit_k_min -15
_diffrn_reflns_limit_l_max 14
_diffrn_reflns_limit_l_min -13
_diffrn_reflns_number 5396
_diffrn_reflns_point_group_measured_fraction_full 0.878
_diffrn_reflns_point_group_measured_fraction_max 0.847
_diffrn_reflns_theta_full 19.665
_diffrn_reflns_theta_max 23.677
_diffrn_reflns_theta_min 2.712
_exptl_absorpt_coefficient_mu 15.115
_exptl_absorpt_correction_T_max 0.7449
_exptl_absorpt_correction_T_min 0.6386
_exptl_absorpt_correction_type multi-scan
_exptl_absorpt_process_details
;
SADABS-2014/5 (Bruker,2014/5) was used for absorption correction.
wR2(int) was 0.0916 before and 0.0654 after correction.
The Ratio of minimum to maximum transmission is 0.8573.
The \l/2 correction factor is 0.00150.
;
_exptl_crystal_colour 'metallic grayish gray'
_exptl_crystal_colour_lustre metallic
_exptl_crystal_colour_modifier grayish
_exptl_crystal_colour_primary gray
_exptl_crystal_density_diffrn 6.939
_exptl_crystal_description irregular
_exptl_crystal_F_000 2683
_exptl_crystal_size_max 0.07
_exptl_crystal_size_mid 0.05
_exptl_crystal_size_min 0.01
_refine_diff_density_max 1.674
_refine_diff_density_min -1.436
_refine_diff_density_rms 0.406
_refine_ls_extinction_method none
_refine_ls_goodness_of_fit_ref 1.137
_refine_ls_hydrogen_treatment undef
_refine_ls_matrix_type full
_refine_ls_number_parameters 32
_refine_ls_number_reflns 433
_refine_ls_number_restraints 1
_refine_ls_restrained_S_all 1.135
_refine_ls_R_factor_all 0.0755
_refine_ls_R_factor_gt 0.0423
_refine_ls_shift/su_max 0.000
_refine_ls_shift/su_mean 0.000
_refine_ls_structure_factor_coef Fsqd
_refine_ls_weighting_details 'w=1/[\s^2^(Fo^2^)+(0.0246P)^2^+102.6228P] where P=(Fo^2^+2Fc^2^)/3'
_refine_ls_weighting_scheme calc
_refine_ls_wR_factor_gt 0.0793
_refine_ls_wR_factor_ref 0.0888
_reflns_Friedel_coverage 0.000
_reflns_number_gt 315
_reflns_number_total 433
_reflns_threshold_expression 'I > 2\s(I)'
_cod_data_source_file c6dt02323a2.cif
_cod_data_source_block Zn4Sb3_EM_P5
_cod_depositor_comments
;Adding full bibliography for 7040405--7040434.cif.

 Adding full bibliography for 7040405--7040434.cif.
;
_cod_original_cell_volume 1475.6(4)
_cod_database_code 7040410
_shelx_space_group_comment
;
The symmetry employed for this shelxl refinement is uniquely defined
by the following loop, which should always be used as a source of
symmetry information in preference to the above space-group names.
They are only intended as comments.
;
_olex2_refinement_description
;
1. Uiso/Uaniso restraints and constraints
Uiso(Zn3) = Uiso(Zn4) = Uiso(Zn2)
2. Others
 1*[Sof(Zn1)]+1*[Sof(Zn3)]+1*[Sof(Zn4)]+1*[Sof(Zn2)]=1.068 with esd of 0.002
;

loop_
_space_group_symop_operation_xyz
'x, y, z'
'-y, x-y, z'
'-x+y, -x, z'
'y, x, -z+1/2'
'x-y, -y, -z+1/2'
'-x, -x+y, -z+1/2'
'x+2/3, y+1/3, z+1/3'
'-y+2/3, x-y+1/3, z+1/3'
'-x+y+2/3, -x+1/3, z+1/3'
'y+2/3, x+1/3, -z+5/6'
'x-y+2/3, -y+1/3, -z+5/6'
'-x+2/3, -x+y+1/3, -z+5/6'
'x+1/3, y+2/3, z+2/3'
'-y+1/3, x-y+2/3, z+2/3'
'-x+y+1/3, -x+2/3, z+2/3'
'y+1/3, x+2/3, -z+7/6'
'x-y+1/3, -y+2/3, -z+7/6'
'-x+1/3, -x+y+2/3, -z+7/6'
'-x, -y, -z'
'y, -x+y, -z'
'x-y, x, -z'
'-y, -x, z-1/2'
'-x+y, y, z-1/2'
'x, x-y, z-1/2'
'-x+2/3, -y+1/3, -z+1/3'
'y+2/3, -x+y+1/3, -z+1/3'
'x-y+2/3, x+1/3, -z+1/3'
'-y+2/3, -x+1/3, z-1/6'
'-x+y+2/3, y+1/3, z-1/6'
'x+2/3, x-y+1/3, z-1/6'
'-x+1/3, -y+2/3, -z+2/3'
'y+1/3, -x+y+2/3, -z+2/3'
'x-y+1/3, x+2/3, -z+2/3'
'-y+1/3, -x+2/3, z+1/6'
'-x+y+1/3, y+2/3, z+1/6'
'x+1/3, x-y+2/3, z+1/6'

loop_
_atom_site_label
_atom_site_type_symbol
_atom_site_fract_x
_atom_site_fract_y
_atom_site_fract_z
_atom_site_U_iso_or_equiv
_atom_site_adp_type
_atom_site_occupancy
_atom_site_site_symmetry_order
_atom_site_calc_flag
_atom_site_refinement_flags_posn
_atom_site_refinement_flags_adp
_atom_site_refinement_flags_occupancy
_atom_site_disorder_assembly
_atom_site_disorder_group
Sb1 Sb 0.64052(10) 0.0000 0.2500 0.0207(3) Uani 1 2 d S T P . .
Sb2 Sb 0.6667 0.3333 0.19785(13) 0.0171(4) Uani 1 3 d S T P . .
Zn1 Zn 0.83266(15) 0.25482(15) 0.23594(17) 0.0249(6) Uani 0.886(6) 1 d . . . A 1
Zn3 Zn 0.9047(16) 0.3950(16) 0.2414(17) 0.021(3) Uiso 0.081(4) 1 d . . . A 2
Zn4 Zn 0.7737(14) 0.1949(15) 0.0867(15) 0.021(3) Uiso 0.086(4) 1 d . . . A 2
Zn2 Zn 0.866(9) 0.320(9) 0.302(10) 0.021(3) Uiso 0.015(4) 1 d . . . A 2

loop_
_atom_site_aniso_label
_atom_site_aniso_U_11
_atom_site_aniso_U_22
_atom_site_aniso_U_33
_atom_site_aniso_U_23
_atom_site_aniso_U_13
_atom_site_aniso_U_12
Sb1 0.0245(5) 0.0162(5) 0.0186(9) -0.0005(4) -0.0002(2) 0.0081(3)
Sb2 0.0169(4) 0.0169(4) 0.0176(10) 0.000 0.000 0.0084(2)
Zn1 0.0213(9) 0.0236(9) 0.0321(15) -0.0055(7) -0.0045(7) 0.0129(7)

loop_
_atom_type_symbol
_atom_type_description
_atom_type_scat_dispersion_real
_atom_type_scat_dispersion_imag
_atom_type_scat_source
Zn Zn 0.3242 0.9375 'International Tables Vol C Tables 4.2.6.8 and 6.1.1.4'
Sb Sb -1.0547 1.0104 'International Tables Vol C Tables 4.2.6.8 and 6.1.1.4'

loop_
_geom_angle_atom_site_label_1
_geom_angle_atom_site_label_2
_geom_angle_atom_site_label_3
_geom_angle
_geom_angle_site_symmetry_1
_geom_angle_site_symmetry_3
Zn1 Sb1 Zn1 128.41(9) 32 30_445
Zn3 Sb1 Zn3 103.7(6) 3_665 30_445
Zn3 Sb1 Zn3 45.5(8) 4_545 3_665
Zn3 Sb1 Zn3 80.7(7) 3_665 32
Zn3 Sb1 Zn3 175.3(7) 30_445 32
Zn3 Sb1 Zn3 80.7(7) 4_545 30_445
Zn3 Sb1 Zn3 103.7(6) 4_545 32
Zn3 Sb1 Zn4 124.1(5) 4_545 35_645
Zn3 Sb1 Zn4 115.5(5) 32 18_654
Zn3 Sb1 Zn4 48.2(6) 3_665 18_654
Zn3 Sb1 Zn4 115.5(5) 30_445 8_545
Zn3 Sb1 Zn4 69.7(5) 3_665 8_545
Zn3 Sb1 Zn4 169.3(5) 3_665 35_645
Zn3 Sb1 Zn4 67.4(5) 30_445 18_654
Zn3 Sb1 Zn4 67.4(5) 32 8_545
Zn3 Sb1 Zn4 48.2(6) 4_545 8_545
Zn3 Sb1 Zn4 124.1(5) 3_665 25_655
Zn3 Sb1 Zn4 69.7(5) 4_545 18_654
Zn3 Sb1 Zn4 169.3(5) 4_545 25_655
Zn4 Sb1 Zn3 106.5(5) 35_645 32
Zn4 Sb1 Zn3 106.5(5) 25_655 30_445
Zn4 Sb1 Zn3 69.4(5) 35_645 30_445
Zn4 Sb1 Zn3 69.4(5) 25_655 32
Zn4 Sb1 Zn4 66.4(7) 25_655 35_645
Zn4 Sb1 Zn4 130.9(3) 35_645 18_654
Zn4 Sb1 Zn4 113.4(7) 18_654 8_545
Zn4 Sb1 Zn4 130.9(3) 25_655 8_545
Zn4 Sb1 Zn4 105.3(5) 35_645 8_545
Zn4 Sb1 Zn4 105.3(5) 25_655 18_654
Zn2 Sb1 Zn3 61(3) 30_445 4_545
Zn2 Sb1 Zn3 20(3) 30_445 30_445
Zn2 Sb1 Zn3 87(3) 32 4_545
Zn2 Sb1 Zn3 61(3) 32 3_665
Zn2 Sb1 Zn3 87(3) 30_445 3_665
Zn2 Sb1 Zn3 20(3) 32 32
Zn2 Sb1 Zn3 165(3) 32 30_445
Zn2 Sb1 Zn3 165(3) 30_445 32
Zn2 Sb1 Zn4 60(3) 32 8_545
Zn2 Sb1 Zn4 85(3) 30_445 35_645
Zn2 Sb1 Zn4 125(3) 32 35_645
Zn2 Sb1 Zn4 100(3) 30_445 8_545
Zn2 Sb1 Zn4 85(3) 32 25_655
Zn2 Sb1 Zn4 100(3) 32 18_654
Zn2 Sb1 Zn4 60(3) 30_445 18_654
Zn2 Sb1 Zn4 125(3) 30_445 25_655
Zn2 Sb1 Zn2 146(6) 32 30_445
Sb2 Sb2 Zn4 61.9(4) 16_544 2_655
Sb2 Sb2 Zn4 61.9(4) 16_544 .
Zn1 Sb2 Sb2 100.21(5) . 16_544
Zn1 Sb2 Sb2 100.21(5) 2_655 16_544
Zn1 Sb2 Sb2 100.21(5) 3_665 16_544
Zn1 Sb2 Zn1 116.92(3) 3_665 2_655
Zn1 Sb2 Zn1 116.93(3) . 2_655
Zn1 Sb2 Zn1 116.93(3) . 3_665
Zn3 Sb2 Sb2 101.8(5) . 16_544
Zn3 Sb2 Sb2 101.8(5) 3_665 16_544
Zn3 Sb2 Sb2 101.8(5) 2_655 16_544
Zn3 Sb2 Zn3 116.0(3) . 3_665
Zn3 Sb2 Zn3 116.0(3) . 2_655
Zn3 Sb2 Zn3 116.0(3) 3_665 2_655
Zn3 Sb2 Zn4 79.6(5) . 2_655
Zn3 Sb2 Zn4 160.5(6) 2_655 .
Zn3 Sb2 Zn4 79.6(5) 3_665 .
Zn3 Sb2 Zn4 61.7(5) 2_655 2_655
Zn3 Sb2 Zn4 61.7(5) . .
Zn3 Sb2 Zn4 160.5(6) 3_665 2_655
Zn3 Sb2 Zn2 23(2) 2_655 2_655
Zn3 Sb2 Zn2 123(2) . 3_665
Zn3 Sb2 Zn2 23(2) 3_665 3_665
Zn3 Sb2 Zn2 23(2) . .
Zn3 Sb2 Zn2 95(2) . 2_655
Zn3 Sb2 Zn2 95(2) 3_665 .
Zn3 Sb2 Zn2 123(2) 2_655 .
Zn3 Sb2 Zn2 95(2) 2_655 3_665
Zn3 Sb2 Zn2 123(2) 3_665 2_655
Zn4 Sb2 Zn4 99.7(4) . 2_655
Zn2 Sb2 Sb2 117(2) 2_655 16_544
Zn2 Sb2 Sb2 117(2) 3_665 16_544
Zn2 Sb2 Sb2 117(2) . 16_544
Zn2 Sb2 Zn4 102(2) . 2_655
Zn2 Sb2 Zn4 102(2) 3_665 .
Zn2 Sb2 Zn4 154(2) 2_655 .
Zn2 Sb2 Zn4 154(2) 3_665 2_655
Zn2 Sb2 Zn4 63(2) 2_655 2_655
Zn2 Sb2 Zn4 63(2) . .
Zn2 Sb2 Zn2 101(3) . 2_655
Zn2 Sb2 Zn2 101(3) . 3_665
Zn2 Sb2 Zn2 101(3) 3_665 2_655
Sb1 Zn1 Sb1 99.04(5) 33_545 25_655
Sb1 Zn1 Sb1 106.78(7) 33_545 .
Sb1 Zn1 Sb1 120.96(6) 25_655 .
Sb1 Zn1 Zn1 116.92(9) 33_545 25_655
Sb2 Zn1 Sb1 124.57(7) . 33_545
Sb2 Zn1 Sb1 92.58(5) . .
Sb2 Zn1 Sb1 114.53(8) . 25_655
Sb2 Zn1 Zn1 117.80(10) . 25_655
Zn1 Zn1 Sb1 60.33(6) 25_655 .
Zn1 Zn1 Sb1 60.64(7) 25_655 25_655
Sb1 Zn3 Sb1 98.6(5) 33_545 25_655
Sb1 Zn3 Sb1 110.2(6) 2_655 25_655
Sb1 Zn3 Sb1 111.5(7) 2_655 33_545
Sb1 Zn3 Sb2 97.4(6) 2_655 .
Sb1 Zn3 Zn4 137.4(9) 2_655 .
Sb1 Zn3 Zn4 159.4(7) 2_655 25_655
Sb1 Zn3 Zn4 59.9(5) 25_655 25_655
Sb1 Zn3 Zn4 110.5(7) 33_545 .
Sb1 Zn3 Zn4 56.7(5) 33_545 25_655
Sb1 Zn3 Zn4 56.2(5) 25_655 .
Sb1 Zn3 Zn4 54.2(5) 33_545 9_665
Sb1 Zn3 Zn4 57.5(5) 2_655 9_665
Sb1 Zn3 Zn4 112.2(6) 25_655 9_665
Sb2 Zn3 Sb1 115.5(7) . 25_655
Sb2 Zn3 Sb1 123.8(7) . 33_545
Sb2 Zn3 Zn4 131.5(7) . 9_665
Sb2 Zn3 Zn4 64.0(5) . .
Sb2 Zn3 Zn4 103.2(6) . 25_655
Zn3 Zn3 Sb1 67.5(9) 6_765 25_655
Zn3 Zn3 Sb1 67.2(4) 6_765 2_655
Zn3 Zn3 Sb1 69.6(9) 6_765 33_545
Zn3 Zn3 Sb2 163.6(7) 6_765 .
Zn3 Zn3 Zn4 123.2(11) 6_765 .
Zn3 Zn3 Zn4 93.5(13) 6_765 17_554
Zn3 Zn3 Zn4 45.5(10) 6_765 9_665
Zn3 Zn3 Zn4 92.2(4) 6_765 25_655
Zn3 Zn3 Zn2 92(2) 6_765 33_545
Zn3 Zn3 Zn2 24(3) 6_765 6_765
Zn4 Zn3 Sb1 69.6(6) 17_554 2_655
Zn4 Zn3 Sb1 159.7(9) 17_554 33_545
Zn4 Zn3 Sb1 63.5(7) 17_554 25_655
Zn4 Zn3 Sb2 75.0(7) 17_554 .
Zn4 Zn3 Zn4 121.4(9) 17_554 9_665
Zn4 Zn3 Zn4 55.0(7) . 25_655
Zn4 Zn3 Zn4 161.5(8) . 9_665
Zn4 Zn3 Zn4 107.4(6) 25_655 9_665
Zn4 Zn3 Zn4 68.7(8) 17_554 .
Zn4 Zn3 Zn4 115.2(10) 17_554 25_655
Zn4 Zn3 Zn2 83(3) 17_554 6_765
Zn4 Zn3 Zn2 106(3) 17_554 33_545
Zn2 Zn3 Sb1 156(2) 33_545 25_655
Zn2 Zn3 Sb1 47(2) 33_545 2_655
Zn2 Zn3 Sb1 77(3) 6_765 33_545
Zn2 Zn3 Sb1 44(2) 6_765 25_655
Zn2 Zn3 Sb1 109(6) . 25_655
Zn2 Zn3 Sb1 38(5) . 33_545
Zn2 Zn3 Sb1 133(6) . 2_655
Zn2 Zn3 Sb1 84(2) 6_765 2_655
Zn2 Zn3 Sb1 86(3) 33_545 33_545
Zn2 Zn3 Sb2 156(3) 6_765 .
Zn2 Zn3 Sb2 80(2) 33_545 .
Zn2 Zn3 Sb2 87(5) . .
Zn2 Zn3 Zn3 107(5) . 6_765
Zn2 Zn3 Zn4 99(2) 6_765 .
Zn2 Zn3 Zn4 69(3) 6_765 9_665
Zn2 Zn3 Zn4 144(2) 33_545 .
Zn2 Zn3 Zn4 138(3) 33_545 25_655
Zn2 Zn3 Zn4 85(6) . 9_665
Zn2 Zn3 Zn4 154(6) . 17_554
Zn2 Zn3 Zn4 86(6) . .
Zn2 Zn3 Zn4 52(2) 33_545 9_665
Zn2 Zn3 Zn4 50(6) . 25_655
Zn2 Zn3 Zn4 77(2) 6_765 25_655
Zn2 Zn3 Zn2 109(6) . 6_765
Zn2 Zn3 Zn2 89(5) . 33_545
Zn2 Zn3 Zn2 116(2) 33_545 6_765
Sb1 Zn4 Sb1 121.3(6) 25_655 .
Sb1 Zn4 Sb1 109.1(6) 25_655 15_654
Sb1 Zn4 Sb1 94.7(5) 15_654 .
Sb1 Zn4 Sb2 85.0(5) . .
Sb1 Zn4 Sb2 87.1(5) 15_654 16_544
Sb1 Zn4 Sb2 125.4(5) . 16_544
Sb1 Zn4 Sb2 109.0(5) 25_655 16_544
Sb1 Zn4 Sb2 133.7(6) 15_654 .
Sb1 Zn4 Sb2 110.2(5) 25_655 .
Sb1 Zn4 Zn3 168.7(7) 15_654 .
Sb1 Zn4 Zn3 60.0(5) 25_655 .
Sb1 Zn4 Zn4 65.3(6) 25_655 25_655
Sb1 Zn4 Zn4 128.4(10) 15_654 17_554
Sb1 Zn4 Zn4 56.8(3) 25_655 17_554
Sb1 Zn4 Zn2 70.9(19) 25_655 .
Sb1 Zn4 Zn2 73(2) . .
Sb1 Zn4 Zn2 164(2) 15_654 .
Sb2 Zn4 Sb2 57.6(3) . 16_544
Sb2 Zn4 Zn2 108.1(19) 16_544 .
Sb2 Zn4 Zn2 56.7(18) . .
Zn3 Zn4 Sb1 68.9(6) 17_554 25_655
Zn3 Zn4 Sb1 94.0(7) . .
Zn3 Zn4 Sb1 156.9(8) 17_554 .
Zn3 Zn4 Sb1 62.3(6) 17_554 15_654
Zn3 Zn4 Sb2 111.9(8) 17_554 .
Zn3 Zn4 Sb2 93.7(6) . 16_544
Zn3 Zn4 Sb2 59.6(6) 17_554 16_544
Zn3 Zn4 Sb2 54.4(5) . .
Zn3 Zn4 Zn3 108.6(8) 17_554 .
Zn3 Zn4 Zn4 107.4(12) 17_554 18_654
Zn3 Zn4 Zn4 129.0(10) 17_554 25_655
Zn3 Zn4 Zn4 44.5(6) . 17_554
Zn3 Zn4 Zn4 66.8(8) 17_554 17_554
Zn3 Zn4 Zn2 86(3) 17_554 25_655
Zn3 Zn4 Zn2 21(2) . .
Zn3 Zn4 Zn2 129(2) 17_554 .
Zn4 Zn4 Sb1 56.0(6) 25_655 .
Zn4 Zn4 Sb1 136.3(10) 17_554 .
Zn4 Zn4 Sb1 63.0(7) 18_654 .
Zn4 Zn4 Sb1 113.9(8) 25_655 15_654
Zn4 Zn4 Sb1 175.6(10) 18_654 25_655
Zn4 Zn4 Sb1 70.3(7) 18_654 15_654
Zn4 Zn4 Sb2 61.1(4) 17_554 .
Zn4 Zn4 Sb2 68.5(5) 18_654 .
Zn4 Zn4 Sb2 59.8(4) 17_554 16_544
Zn4 Zn4 Sb2 66.6(5) 18_654 16_544
Zn4 Zn4 Sb2 104.1(9) 25_655 .
Zn4 Zn4 Sb2 159.0(10) 25_655 16_544
Zn4 Zn4 Zn3 65.7(7) 25_655 .
Zn4 Zn4 Zn3 120.3(9) 18_654 .
Zn4 Zn4 Zn4 119.0(12) 18_654 25_655
Zn4 Zn4 Zn4 103.7(9) 25_655 17_554
Zn4 Zn4 Zn4 119.89(10) 18_654 17_554
Zn4 Zn4 Zn2 66(2) 17_554 .
Zn4 Zn4 Zn2 111(2) 18_654 .
Zn4 Zn4 Zn2 96(2) 18_654 25_655
Zn4 Zn4 Zn2 51.0(19) 25_655 .
Zn2 Zn4 Sb1 44(3) 25_655 15_654
Zn2 Zn4 Sb1 75(3) 25_655 .
Zn2 Zn4 Sb1 86(2) 25_655 25_655
Zn2 Zn4 Sb2 159(3) 25_655 .
Zn2 Zn4 Sb2 131(3) 25_655 16_544
Zn2 Zn4 Zn3 132(3) 25_655 .
Zn2 Zn4 Zn4 140(2) 25_655 17_554
Zn2 Zn4 Zn4 70(3) 25_655 25_655
Zn2 Zn4 Zn2 121(2) 25_655 .
Sb1 Zn2 Sb2 162(5) 33_545 .
Sb1 Zn2 Zn3 74(3) 33_545 6_765
Sb1 Zn2 Zn3 54(2) 33_545 35_645
Sb1 Zn2 Zn3 72(4) 33_545 32
Sb1 Zn2 Zn4 75(3) 33_545 25_655
Sb1 Zn2 Zn4 57(2) 33_545 9_665
Sb1 Zn2 Zn4 134(4) 33_545 .
Sb1 Zn2 Zn2 96(6) 33_545 32
Sb1 Zn2 Zn2 77(4) 33_545 6_765
Sb1 Zn2 Zn2 98(6) 33_545 33_545
Sb2 Zn2 Zn3 122(3) . 35_645
Sb2 Zn2 Zn4 121(3) . 9_665
Sb2 Zn2 Zn4 60(2) . .
Sb2 Zn2 Zn2 119(5) . 6_765
Zn3 Zn2 Sb1 122(7) . 33_545
Zn3 Zn2 Sb2 118(4) 6_765 .
Zn3 Zn2 Sb2 70(5) . .
Zn3 Zn2 Sb2 94(3) 32 .
Zn3 Zn2 Zn3 153(7) . 35_645
Zn3 Zn2 Zn3 39.0(17) 32 35_645
Zn3 Zn2 Zn3 117(3) 6_765 35_645
Zn3 Zn2 Zn3 146(5) 32 6_765
Zn3 Zn2 Zn3 164(7) . 32
Zn3 Zn2 Zn3 49(4) . 6_765
Zn3 Zn2 Zn4 73(6) . .
Zn3 Zn2 Zn4 111(7) . 25_655
Zn3 Zn2 Zn4 43.4(16) 6_765 9_665
Zn3 Zn2 Zn4 78(3) 32 25_655
Zn3 Zn2 Zn4 113(4) 32 9_665
Zn3 Zn2 Zn4 103(3) 32 .
Zn3 Zn2 Zn4 102(4) 6_765 .
Zn3 Zn2 Zn4 75(5) . 9_665
Zn3 Zn2 Zn2 142(8) . 32
Zn3 Zn2 Zn2 51(5) . 6_765
Zn3 Zn2 Zn2 76(4) 6_765 33_545
Zn3 Zn2 Zn2 25(3) 32 32
Zn3 Zn2 Zn2 168(5) 6_765 32
Zn3 Zn2 Zn2 107(5) 32 33_545
Zn3 Zn2 Zn2 66(5) . 33_545
Zn3 Zn2 Zn2 145(4) 32 6_765
Zn3 Zn2 Zn2 19(2) 6_765 6_765
Zn4 Zn2 Sb2 115(4) 25_655 .
Zn4 Zn2 Zn3 43.2(17) 25_655 35_645
Zn4 Zn2 Zn3 95(3) 25_655 6_765
Zn4 Zn2 Zn3 92(3) . 35_645
Zn4 Zn2 Zn3 111(3) 9_665 35_645
Zn4 Zn2 Zn4 59(2) 25_655 .
Zn4 Zn2 Zn4 121(3) 25_655 9_665
Zn4 Zn2 Zn4 144(4) . 9_665
Zn4 Zn2 Zn2 170(4) 25_655 33_545
Zn4 Zn2 Zn2 77(3) 25_655 6_765
Zn4 Zn2 Zn2 77(4) 25_655 32
Zn4 Zn2 Zn2 86(5) . 6_765
Zn2 Zn2 Sb2 73(2) 32 .
Zn2 Zn2 Sb2 73(2) 33_545 .
Zn2 Zn2 Zn3 107(2) 6_765 35_645
Zn2 Zn2 Zn3 51(3) 32 35_645
Zn2 Zn2 Zn3 138(7) 33_545 35_645
Zn2 Zn2 Zn4 126(6) 33_545 .
Zn2 Zn2 Zn4 135(7) 32 9_665
Zn2 Zn2 Zn4 62(3) 6_765 9_665
Zn2 Zn2 Zn4 50(3) 33_545 9_665
Zn2 Zn2 Zn4 81(5) 32 .
Zn2 Zn2 Zn2 112(5) 33_545 32
Zn2 Zn2 Zn2 154(3) 32 6_765
Zn2 Zn2 Zn2 94(2) 33_545 6_765

loop_
_geom_bond_atom_site_label_1
_geom_bond_atom_site_label_2
_geom_bond_distance
_geom_bond_site_symmetry_2
Sb1 Zn1 2.6362(19) 30_445
Sb1 Zn1 2.6361(19) 32
Sb1 Zn3 2.544(16) 3_665
Sb1 Zn3 2.67(2) 32
Sb1 Zn3 2.67(2) 30_445
Sb1 Zn3 2.544(16) 4_545
Sb1 Zn4 2.597(15) 35_645
Sb1 Zn4 2.597(15) 25_655
Sb1 Zn4 2.693(17) 18_654
Sb1 Zn4 2.693(17) 8_545
Sb1 Zn2 1.95(10) 32
Sb1 Zn2 1.95(10) 30_445
Sb2 Sb2 2.777(3) 16_544
Sb2 Zn1 2.6045(16) .
Sb2 Zn1 2.6045(16) 2_655
Sb2 Zn1 2.6045(16) 3_665
Sb2 Zn3 2.591(17) .
Sb2 Zn3 2.591(17) 2_655
Sb2 Zn3 2.591(17) 3_665
Sb2 Zn4 2.864(15) 2_655
Sb2 Zn4 2.864(15) .
Sb2 Zn2 2.75(10) 3_665
Sb2 Zn2 2.75(10) 2_655
Sb2 Zn2 2.75(10) .
Zn1 Sb1 2.6362(19) 33_545
Zn1 Sb1 2.723(2) 25_655
Zn1 Zn1 2.688(3) 25_655
Zn3 Sb1 2.707(19) 25_655
Zn3 Sb1 2.67(2) 33_545
Zn3 Sb1 2.544(16) 2_655
Zn3 Zn3 1.97(3) 6_765
Zn3 Zn4 2.97(2) 25_655
Zn3 Zn4 2.81(2) .
Zn3 Zn4 3.00(2) 9_665
Zn3 Zn4 2.14(3) 17_554
Zn3 Zn2 2.34(10) 33_545
Zn3 Zn2 2.50(9) 6_765
Zn3 Zn2 1.06(11) .
Zn4 Sb1 2.693(17) 15_654
Zn4 Sb1 2.597(15) 25_655
Zn4 Sb2 2.903(16) 16_544
Zn4 Zn3 2.14(3) 17_554
Zn4 Zn4 2.84(3) 17_554
Zn4 Zn4 2.20(3) 18_654
Zn4 Zn4 2.68(3) 25_655
Zn4 Zn2 2.42(10) 25_655
Zn4 Zn2 2.93(11) .
Zn2 Sb1 1.95(10) 33_545
Zn2 Zn3 3.12(10) 35_645
Zn2 Zn3 2.34(10) 32
Zn2 Zn3 2.50(9) 6_765
Zn2 Zn4 2.42(10) 25_655
Zn2 Zn4 3.09(10) 9_665
Zn2 Zn2 3.02(19) 6_765
Zn2 Zn2 2.56(11) 32
Zn2 Zn2 2.56(11) 33_545

loop_
_geom_torsion_atom_site_label_1
_geom_torsion_atom_site_label_2
_geom_torsion_atom_site_label_3
_geom_torsion_atom_site_label_4
_geom_torsion
_geom_torsion_site_symmetry_1
_geom_torsion_site_symmetry_4
Sb1 Zn3 Zn2 Sb1 -67(10) 2_655 33_545
Sb1 Zn3 Zn2 Sb1 79(8) 25_655 33_545
Sb1 Zn3 Zn2 Sb2 98(5) 2_655 .
Sb1 Zn3 Zn2 Sb2 -116(2) 25_655 .
Sb1 Zn3 Zn2 Sb2 165(7) 33_545 .
Sb1 Zn3 Zn2 Zn3 72(2) 25_655 6_765
Sb1 Zn3 Zn2 Zn3 -74(14) 33_545 35_645
Sb1 Zn3 Zn2 Zn3 -141(12) 2_655 35_645
Sb1 Zn3 Zn2 Zn3 86(31) 2_655 32
Sb1 Zn3 Zn2 Zn3 -128(29) 25_655 32
Sb1 Zn3 Zn2 Zn3 153(37) 33_545 32
Sb1 Zn3 Zn2 Zn3 -75(5) 2_655 6_765
Sb1 Zn3 Zn2 Zn3 -8(9) 33_545 6_765
Sb1 Zn3 Zn2 Zn3 5(17) 25_655 35_645
Sb1 Zn3 Zn2 Zn4 -152(3) 2_655 25_655
Sb1 Zn3 Zn2 Zn4 -131(7) 33_545 .
Sb1 Zn3 Zn2 Zn4 33(7) 33_545 9_665
Sb1 Zn3 Zn2 Zn4 -85(7) 33_545 25_655
Sb1 Zn3 Zn2 Zn4 -35(5) 2_655 9_665
Sb1 Zn3 Zn2 Zn4 -6(7) 25_655 25_655
Sb1 Zn3 Zn2 Zn4 112(2) 25_655 9_665
Sb1 Zn3 Zn2 Zn4 162(5) 2_655 .
Sb1 Zn3 Zn2 Zn4 -52(2) 25_655 .
Sb1 Zn3 Zn2 Zn2 -100(5) 2_655 6_765
Sb1 Zn3 Zn2 Zn2 112(13) 2_655 32
Sb1 Zn3 Zn2 Zn2 85(9) 33_545 33_545
Sb1 Zn3 Zn2 Zn2 -33(9) 33_545 6_765
Sb1 Zn3 Zn2 Zn2 -101(11) 25_655 32
Sb1 Zn3 Zn2 Zn2 46(3) 25_655 6_765
Sb1 Zn3 Zn2 Zn2 164(3) 25_655 33_545
Sb1 Zn3 Zn2 Zn2 18(4) 2_655 33_545
Sb1 Zn3 Zn2 Zn2 179(19) 33_545 32
Sb2 Zn3 Zn2 Sb1 -165(7) . 33_545
Sb2 Zn3 Zn2 Zn3 121(15) . 35_645
Sb2 Zn3 Zn2 Zn3 -12(30) . 32
Sb2 Zn3 Zn2 Zn3 -172(2) . 6_765
Sb2 Zn3 Zn2 Zn4 110(5) . 25_655
Sb2 Zn3 Zn2 Zn4 64.1(5) . .
Sb2 Zn3 Zn2 Zn4 -132.1(9) . 9_665
Sb2 Zn3 Zn2 Zn2 162(3) . 6_765
Sb2 Zn3 Zn2 Zn2 -80(2) . 33_545
Sb2 Zn3 Zn2 Zn2 15(12) . 32
Zn3 Zn3 Zn2 Sb1 8(9) 6_765 33_545
Zn3 Zn3 Zn2 Sb2 172(2) 6_765 .
Zn3 Zn3 Zn2 Zn3 160(28) 6_765 32
Zn3 Zn3 Zn2 Zn3 -66(17) 6_765 35_645
Zn3 Zn3 Zn2 Zn4 -78(6) 6_765 25_655
Zn3 Zn3 Zn2 Zn4 40(2) 6_765 9_665
Zn3 Zn3 Zn2 Zn4 -124(2) 6_765 .
Zn3 Zn3 Zn2 Zn2 92.4(16) 6_765 33_545
Zn3 Zn3 Zn2 Zn2 -173(10) 6_765 32
Zn3 Zn3 Zn2 Zn2 -25(2) 6_765 6_765
Zn4 Zn3 Zn2 Sb1 -33(7) 9_665 33_545
Zn4 Zn3 Zn2 Sb1 148(6) 17_554 33_545
Zn4 Zn3 Zn2 Sb1 131(7) . 33_545
Zn4 Zn3 Zn2 Sb1 85(7) 25_655 33_545
Zn4 Zn3 Zn2 Sb2 -47(11) 17_554 .
Zn4 Zn3 Zn2 Sb2 132.1(8) 9_665 .
Zn4 Zn3 Zn2 Sb2 -64.1(5) . .
Zn4 Zn3 Zn2 Sb2 -110(5) 25_655 .
Zn4 Zn3 Zn2 Zn3 -107(15) 9_665 35_645
Zn4 Zn3 Zn2 Zn3 78(6) 25_655 6_765
Zn4 Zn3 Zn2 Zn3 74(20) 17_554 35_645
Zn4 Zn3 Zn2 Zn3 120(30) 9_665 32
Zn4 Zn3 Zn2 Zn3 57(15) . 35_645
Zn4 Zn3 Zn2 Zn3 -122(33) 25_655 32
Zn4 Zn3 Zn2 Zn3 124(2) . 6_765
Zn4 Zn3 Zn2 Zn3 -76(30) . 32
Zn4 Zn3 Zn2 Zn3 -40(2) 9_665 6_765
Zn4 Zn3 Zn2 Zn3 11(11) 25_655 35_645
Zn4 Zn3 Zn2 Zn3 -59(37) 17_554 32
Zn4 Zn3 Zn2 Zn3 140(12) 17_554 6_765
Zn4 Zn3 Zn2 Zn4 163.8(10) . 9_665
Zn4 Zn3 Zn2 Zn4 46(4) . 25_655
Zn4 Zn3 Zn2 Zn4 -179(10) 17_554 9_665
Zn4 Zn3 Zn2 Zn4 118(5) 25_655 9_665
Zn4 Zn3 Zn2 Zn4 63(13) 17_554 25_655
Zn4 Zn3 Zn2 Zn4 -46(4) 25_655 .
Zn4 Zn3 Zn2 Zn4 17(11) 17_554 .
Zn4 Zn3 Zn2 Zn4 -163.8(10) 9_665 .
Zn4 Zn3 Zn2 Zn4 -118(5) 9_665 25_655
Zn4 Zn3 Zn2 Zn2 -32(21) 17_554 32
Zn4 Zn3 Zn2 Zn2 -127(13) 17_554 33_545
Zn4 Zn3 Zn2 Zn2 -95(15) 25_655 32
Zn4 Zn3 Zn2 Zn2 115(13) 17_554 6_765
Zn4 Zn3 Zn2 Zn2 170(5) 25_655 33_545
Zn4 Zn3 Zn2 Zn2 -49(12) . 32
Zn4 Zn3 Zn2 Zn2 52(3) 9_665 33_545
Zn4 Zn3 Zn2 Zn2 98(2) . 6_765
Zn4 Zn3 Zn2 Zn2 -144(2) . 33_545
Zn4 Zn3 Zn2 Zn2 52(5) 25_655 6_765
Zn4 Zn3 Zn2 Zn2 -65(3) 9_665 6_765
Zn4 Zn3 Zn2 Zn2 147(13) 9_665 32
Zn2 Zn3 Zn2 Sb1 -85(9) 33_545 33_545
Zn2 Zn3 Zn2 Sb1 33(9) 6_765 33_545
Zn2 Zn3 Zn2 Sb2 80(2) 33_545 .
Zn2 Zn3 Zn2 Sb2 -162(3) 6_765 .
Zn2 Zn3 Zn2 Zn3 -92.4(16) 33_545 6_765
Zn2 Zn3 Zn2 Zn3 -159(16) 33_545 35_645
Zn2 Zn3 Zn2 Zn3 -174(29) 6_765 32
Zn2 Zn3 Zn2 Zn3 -41(16) 6_765 35_645
Zn2 Zn3 Zn2 Zn3 68(28) 33_545 32
Zn2 Zn3 Zn2 Zn3 25(2) 6_765 6_765
Zn2 Zn3 Zn2 Zn4 144(2) 33_545 .
Zn2 Zn3 Zn2 Zn4 -52(3) 33_545 9_665
Zn2 Zn3 Zn2 Zn4 -170(5) 33_545 25_655
Zn2 Zn3 Zn2 Zn4 65(3) 6_765 9_665
Zn2 Zn3 Zn2 Zn4 -52(5) 6_765 25_655
Zn2 Zn3 Zn2 Zn4 -98(2) 6_765 .
Zn2 Zn3 Zn2 Zn2 95(11) 33_545 32
Zn2 Zn3 Zn2 Zn2 -148(11) 6_765 32
Zn2 Zn3 Zn2 Zn2 -117.5(18) 33_545 6_765
Zn2 Zn3 Zn2 Zn2 117.5(18) 6_765 33_545
